data_7204993
_publ_section_title
;
 Cyclic thiatetraynes: syntheses and structural properties
;
_journal_issue 1
_journal_name_full 'Journal of the Chemical Society, Perkin Transactions 2'
_journal_page_first 72
_journal_paper_doi 10.1039/b108403h
_journal_year 2002
_chemical_formula_sum 'C20 H32 S2 Si4'
_chemical_formula_weight 448.94
_chemical_name_systematic
;
?
;
_space_group_IT_number 14
_symmetry_cell_setting monoclinic
_symmetry_space_group_name_Hall '-P 2yn'
_symmetry_space_group_name_H-M 'P 1 21/n 1'
_atom_sites_solution_hydrogens geom
_atom_sites_solution_primary direct
_atom_sites_solution_secondary difmap
_audit_creation_method SHELXL-97
_cell_angle_alpha 90.00
_cell_angle_beta 98.2280(10)
_cell_angle_gamma 90.00
_cell_formula_units_Z 2
_cell_length_a 7.34830(10)
_cell_length_b 12.1868(2)
_cell_length_c 15.0313(2)
_cell_measurement_temperature 200(2)
_cell_volume 1332.23(3)
_computing_cell_refinement 'Bruker SMART'
_computing_data_collection 'Bruker SMART'
_computing_data_reduction 'Bruker SHELXTL'
_computing_molecular_graphics 'Bruker SHELXTL'
_computing_publication_material 'Bruker SHELXTL'
_computing_structure_refinement 'SHELXL-97 (Sheldrick, 1997)'
_computing_structure_solution 'SHELXS-97 (Sheldrick, 1990)'
_diffrn_ambient_temperature 200(2)
_diffrn_measured_fraction_theta_full 0.998
_diffrn_measured_fraction_theta_max 0.998
_diffrn_measurement_device_type 'CCD area detector'
_diffrn_measurement_method 'phi and omega scans'
_diffrn_radiation_monochromator graphite
_diffrn_radiation_source 'fine-focus sealed tube'
_diffrn_radiation_type MoK\a
_diffrn_radiation_wavelength 0.71073
_diffrn_reflns_av_R_equivalents 0.0341
_diffrn_reflns_av_sigmaI/netI 0.0248
_diffrn_reflns_limit_h_max 9
_diffrn_reflns_limit_h_min -9
_diffrn_reflns_limit_k_max 15
_diffrn_reflns_limit_k_min -15
_diffrn_reflns_limit_l_max 19
_diffrn_reflns_limit_l_min -19
_diffrn_reflns_number 13420
_diffrn_reflns_theta_full 27.41
_diffrn_reflns_theta_max 27.41
_diffrn_reflns_theta_min 2.16
_exptl_absorpt_coefficient_mu 0.383
_exptl_absorpt_correction_T_max 0.95
_exptl_absorpt_correction_T_min 0.74
_exptl_absorpt_correction_type multi-scan
_exptl_absorpt_process_details 'Blessing, Acta Cryst. (1995) A51 33-38.'
_exptl_crystal_colour colorless
_exptl_crystal_density_diffrn 1.119
_exptl_crystal_density_method 'not measured'
_exptl_crystal_description polyhedron
_exptl_crystal_F_000 480
_exptl_crystal_size_max .21
_exptl_crystal_size_mid .20
_exptl_crystal_size_min .18
_refine_diff_density_max 0.637
_refine_diff_density_min -0.448
_refine_diff_density_rms 0.055
_refine_ls_extinction_method none
_refine_ls_goodness_of_fit_ref 1.068
_refine_ls_hydrogen_treatment noref
_refine_ls_matrix_type full
_refine_ls_number_parameters 122
_refine_ls_number_reflns 3032
_refine_ls_number_restraints 0
_refine_ls_restrained_S_all 1.068
_refine_ls_R_factor_all 0.0482
_refine_ls_R_factor_gt 0.0359
_refine_ls_shift/su_max 0.075
_refine_ls_shift/su_mean 0.003
_refine_ls_structure_factor_coef Fsqd
_refine_ls_weighting_details 'calc w=1/[\s^2^(Fo^2^)+(0.0457P)^2^+0.5664P] where P=(Fo^2^+2Fc^2^)/3'
_refine_ls_weighting_scheme calc
_refine_ls_wR_factor_gt 0.0912
_refine_ls_wR_factor_ref 0.0968
_reflns_number_gt 2441
_reflns_number_total 3032
_reflns_threshold_expression >2sigma(I)
_cod_data_source_file b108403h.txt
_cod_data_source_block br42_4inpaper
_cod_depositor_comments
;
The following automatic conversions were performed:
'_symmetry_cell_setting' value 'Monoclinic' changed to 'monoclinic'
according to '/home/saulius/struct/CIF-dictionaries/cif_core.dic'
dictionary named 'cif_core.dic' version 2.4.1 from 2010-06-29.

Automatic conversion script
Id: cif_fix_enum 1527 2010-12-29 10:47:43Z saulius 
;
_cod_original_sg_symbol_H-M P2(1)/n
_cod_database_code 7204993

loop_
_symmetry_equiv_pos_as_xyz
'x, y, z'
'-x+1/2, y+1/2, -z+1/2'
'-x, -y, -z'
'x-1/2, -y-1/2, z-1/2'

loop_
_atom_site_label
_atom_site_type_symbol
_atom_site_fract_x
_atom_site_fract_y
_atom_site_fract_z
_atom_site_U_iso_or_equiv
_atom_site_adp_type
_atom_site_occupancy
_atom_site_symmetry_multiplicity
_atom_site_calc_flag
_atom_site_refinement_flags
_atom_site_disorder_assembly
_atom_site_disorder_group
Si1 Si 0.06978(7) 0.96992(4) 0.75034(3) 0.03040(14) Uani 1 1 d . . .
Si2 Si -0.24664(7) 0.98715(4) 0.75376(3) 0.02728(13) Uani 1 1 d . . .
S1 S -0.34824(8) 1.29941(4) 0.48767(3) 0.04158(16) Uani 1 1 d . . .
C3 C -0.3387(2) 1.06515(16) 0.65179(12) 0.0319(4) Uani 1 1 d . . .
C4 C -0.3951(3) 1.11189(15) 0.58316(12) 0.0324(4) Uani 1 1 d . . .
C5 C -0.4614(3) 1.16924(17) 0.49877(13) 0.0383(4) Uani 1 1 d . . .
H5A H -0.5953 1.1820 0.4954 0.046 Uiso 1 1 calc R . .
H5B H -0.4420 1.1215 0.4477 0.046 Uiso 1 1 calc R . .
C7 C -0.1141(3) 1.25121(19) 0.48670(14) 0.0448(5) Uani 1 1 d . . .
H7A H -0.0318 1.3154 0.4856 0.054 Uiso 1 1 calc R . .
H7B H -0.0737 1.2100 0.5428 0.054 Uiso 1 1 calc R . .
C8 C -0.0958(3) 1.18047(17) 0.40946(13) 0.0387(5) Uani 1 1 d . . .
C9 C -0.0889(3) 1.12186(17) 0.34547(13) 0.0371(4) Uani 1 1 d . . .
C11 C 0.1787(3) 1.10311(17) 0.72846(15) 0.0420(5) Uani 1 1 d . . .
H11A H 0.3060 1.0904 0.7185 0.063 Uiso 1 1 calc R . .
H11B H 0.1776 1.1517 0.7804 0.063 Uiso 1 1 calc R . .
H11C H 0.1100 1.1374 0.6750 0.063 Uiso 1 1 calc R . .
C12 C 0.1865(3) 0.9035(2) 0.85571(14) 0.0452(5) Uani 1 1 d . . .
H12A H 0.1329 0.8308 0.8622 0.068 Uiso 1 1 calc R . .
H12B H 0.1696 0.9490 0.9076 0.068 Uiso 1 1 calc R . .
H12C H 0.3181 0.8959 0.8524 0.068 Uiso 1 1 calc R . .
C21 C -0.3565(3) 0.84838(16) 0.74561(13) 0.0391(4) Uani 1 1 d . . .
H21A H -0.4905 0.8565 0.7384 0.059 Uiso 1 1 calc R . .
H21B H -0.3148 0.8067 0.8005 0.059 Uiso 1 1 calc R . .
H21C H -0.3218 0.8092 0.6936 0.059 Uiso 1 1 calc R . .
C22 C -0.3009(3) 1.06180(17) 0.85559(13) 0.0378(4) Uani 1 1 d . . .
H22A H -0.2420 1.1341 0.8588 0.057 Uiso 1 1 calc R . .
H22B H -0.2547 1.0196 0.9096 0.057 Uiso 1 1 calc R . .
H22C H -0.4343 1.0708 0.8517 0.057 Uiso 1 1 calc R . .

loop_
_atom_site_aniso_label
_atom_site_aniso_U_11
_atom_site_aniso_U_22
_atom_site_aniso_U_33
_atom_site_aniso_U_23
_atom_site_aniso_U_13
_atom_site_aniso_U_12
Si1 0.0272(3) 0.0357(3) 0.0291(3) 0.0011(2) 0.00669(19) 0.0038(2)
Si2 0.0261(2) 0.0295(3) 0.0268(2) 0.00031(19) 0.00567(18) 0.00015(19)
S1 0.0639(4) 0.0305(3) 0.0329(3) 0.0009(2) 0.0159(2) 0.0059(2)
C3 0.0293(9) 0.0345(10) 0.0326(9) 0.0001(8) 0.0063(7) -0.0030(8)
C4 0.0334(10) 0.0333(10) 0.0310(10) -0.0018(8) 0.0061(7) -0.0031(8)
C5 0.0443(11) 0.0406(11) 0.0291(9) 0.0028(8) 0.0017(8) -0.0019(9)
C7 0.0511(12) 0.0518(13) 0.0323(10) -0.0059(9) 0.0091(9) -0.0111(10)
C8 0.0377(11) 0.0437(12) 0.0358(10) 0.0023(9) 0.0092(8) -0.0031(9)
C9 0.0354(10) 0.0423(11) 0.0349(10) 0.0005(9) 0.0095(8) 0.0029(8)
C11 0.0341(10) 0.0409(11) 0.0513(12) 0.0023(10) 0.0074(9) -0.0023(9)
C12 0.0420(11) 0.0583(14) 0.0355(11) 0.0092(10) 0.0060(9) 0.0113(10)
C21 0.0457(11) 0.0336(10) 0.0375(10) 0.0021(8) 0.0040(9) -0.0057(9)
C22 0.0407(11) 0.0414(11) 0.0322(10) -0.0038(8) 0.0087(8) 0.0014(9)

loop_
_atom_type_symbol
_atom_type_description
_atom_type_scat_dispersion_real
_atom_type_scat_dispersion_imag
_atom_type_scat_source
C C 0.0033 0.0016 'International Tables Vol C Tables 4.2.6.8 and 6.1.1.4'
H H 0.0000 0.0000 'International Tables Vol C Tables 4.2.6.8 and 6.1.1.4'
Si Si 0.0817 0.0704 'International Tables Vol C Tables 4.2.6.8 and 6.1.1.4'
S S 0.1246 0.1234 'International Tables Vol C Tables 4.2.6.8 and 6.1.1.4'

loop_
_geom_angle_atom_site_label_1
_geom_angle_atom_site_label_2
_geom_angle_atom_site_label_3
_geom_angle
_geom_angle_site_symmetry_1
_geom_angle_site_symmetry_3
_geom_angle_publ_flag
C9 Si1 C11 107.96(10) 3_576 . ?
C9 Si1 C12 108.72(10) 3_576 . ?
C11 Si1 C12 111.72(11) . . ?
C9 Si1 Si2 104.96(7) 3_576 . ?
C11 Si1 Si2 112.29(7) . . ?
C12 Si1 Si2 110.86(7) . . ?
C3 Si2 C21 107.91(9) . . ?
C3 Si2 C22 109.44(9) . . ?
C21 Si2 C22 110.65(9) . . ?
C3 Si2 Si1 105.94(6) . . ?
C21 Si2 Si1 109.75(7) . . ?
C22 Si2 Si1 112.93(7) . . ?
C5 S1 C7 99.51(10) . . ?
C4 C3 Si2 176.81(17) . . ?
C3 C4 C5 179.1(2) . . ?
C4 C5 S1 113.37(14) . . ?
C8 C7 S1 112.94(15) . . ?
C9 C8 C7 177.2(2) . . ?
C8 C9 Si1 177.82(19) . 3_576 ?

loop_
_geom_bond_atom_site_label_1
_geom_bond_atom_site_label_2
_geom_bond_distance
_geom_bond_site_symmetry_2
_geom_bond_publ_flag
Si1 C9 1.845(2) 3_576 ?
Si1 C11 1.860(2) . ?
Si1 C12 1.874(2) . ?
Si1 Si2 2.3425(7) . ?
Si2 C3 1.847(2) . ?
Si2 C21 1.870(2) . ?
Si2 C22 1.8719(19) . ?
S1 C5 1.810(2) . ?
S1 C7 1.820(2) . ?
C3 C4 1.199(3) . ?
C4 C5 1.469(3) . ?
C7 C8 1.468(3) . ?
C8 C9 1.205(3) . ?
C9 Si1 1.845(2) 3_576 ?
